data_2235837
loop_
_publ_author_name
'El-Emam, Ali A.'
'Al-Abdullah, Ebtehal S.'
'Asiri, Hanadi H.'
'Chantrapromma, Suchada'
'Fun, Hoong-Kun'

_publ_section_title
;
 5-(Adamantan-1-yl)-3-[(2-methoxyethyl)sulfanyl]-4-phenyl-4<i>H</i>-1,2,4-triazole
;
_journal_coeditor_code HB6881
_journal_issue 8
_journal_name_full 'Acta Crystallographica Section E'
_journal_page_first o2326
_journal_paper_doi 10.1107/S1600536812029510
_journal_volume 68
_journal_year 2012
_chemical_formula_iupac 'C21 H27 N3 O S'
_chemical_formula_moiety 'C21 H27 N3 O S'
_chemical_formula_sum 'C21 H27 N3 O S'
_chemical_formula_weight 369.53
_chemical_melting_point_gt 428
_chemical_melting_point_lt 430
_chemical_name_systematic 5-(Adamantan-1-yl)-3-[(2-methoxyethyl)sulfanyl]-4-phenyl-4<i>H</i>-1,2,4-triazole
_space_group_IT_number 15
_symmetry_cell_setting monoclinic
_symmetry_space_group_name_Hall '-C 2yc'
_symmetry_space_group_name_H-M 'C 1 2/c 1'
_atom_sites_solution_hydrogens geom
_atom_sites_solution_primary direct
_atom_sites_solution_secondary difmap
_audit_creation_method SHELXL-97
_cell_angle_alpha 90.00
_cell_angle_beta 116.6790(10)
_cell_angle_gamma 90.00
_cell_formula_units_Z 8
_cell_length_a 22.5107(5)
_cell_length_b 9.7642(2)
_cell_length_c 19.5594(3)
_cell_measurement_reflns_used 3499
_cell_measurement_temperature 296(2)
_cell_measurement_theta_max 69.00
_cell_measurement_theta_min 5.00
_cell_volume 3841.43(13)
_computing_cell_refinement 'SAINT (Bruker, 2009)'
_computing_data_collection 'APEX2 (Bruker, 2009)'
_computing_data_reduction 'SAINT (Bruker, 2009)'
_computing_molecular_graphics 'SHELXTL (Sheldrick, 2008)'
_computing_publication_material 'SHELXTL (Sheldrick, 2008) and PLATON (Spek, 2009)'
_computing_structure_refinement 'SHELXTL (Sheldrick, 2008)'
_computing_structure_solution 'SHELXTL (Sheldrick, 2008)'
_diffrn_ambient_temperature 296(2)
_diffrn_measured_fraction_theta_full 0.977
_diffrn_measured_fraction_theta_max 0.977
_diffrn_measurement_device_type 'Bruker SMART APEXII CCD'
_diffrn_measurement_method '\f and \w scans'
_diffrn_radiation_monochromator graphite
_diffrn_radiation_source 'fine-focus sealed tube'
_diffrn_radiation_type CuK\a
_diffrn_radiation_wavelength 1.54178
_diffrn_reflns_av_R_equivalents 0.0283
_diffrn_reflns_av_sigmaI/netI 0.0268
_diffrn_reflns_limit_h_max 26
_diffrn_reflns_limit_h_min -27
_diffrn_reflns_limit_k_max 11
_diffrn_reflns_limit_k_min -11
_diffrn_reflns_limit_l_max 23
_diffrn_reflns_limit_l_min -23
_diffrn_reflns_number 12922
_diffrn_reflns_theta_full 69.00
_diffrn_reflns_theta_max 69.00
_diffrn_reflns_theta_min 5.00
_diffrn_standards_number 0
_exptl_absorpt_coefficient_mu 1.603
_exptl_absorpt_correction_T_max 0.7612
_exptl_absorpt_correction_T_min 0.4529
_exptl_absorpt_correction_type multi-scan
_exptl_absorpt_process_details '(SADABS; Bruker, 2009)'
_exptl_crystal_colour Colorless
_exptl_crystal_density_diffrn 1.278
_exptl_crystal_density_method 'not measured'
_exptl_crystal_description Plate
_exptl_crystal_F_000 1584
_exptl_crystal_size_max 0.59
_exptl_crystal_size_mid 0.56
_exptl_crystal_size_min 0.18
_refine_diff_density_max 0.222
_refine_diff_density_min -0.304
_refine_ls_extinction_method none
_refine_ls_goodness_of_fit_ref 1.051
_refine_ls_hydrogen_treatment constr
_refine_ls_matrix_type full
_refine_ls_number_parameters 245
_refine_ls_number_reflns 3499
_refine_ls_number_restraints 0
_refine_ls_restrained_S_all 1.051
_refine_ls_R_factor_all 0.0497
_refine_ls_R_factor_gt 0.0451
_refine_ls_shift/su_max 0.001
_refine_ls_shift/su_mean 0.001
_refine_ls_structure_factor_coef Fsqd
_refine_ls_weighting_details 'calc w=1/[\s^2^(Fo^2^)+(0.0809P)^2^+1.3248P] where P=(Fo^2^+2Fc^2^)/3'
_refine_ls_weighting_scheme calc
_refine_ls_wR_factor_gt 0.1252
_refine_ls_wR_factor_ref 0.1297
_reflns_number_gt 3075
_reflns_number_total 3499
_reflns_threshold_expression I>2\s(I)
_cod_data_source_file hb6881.cif
_cod_data_source_block I
_cod_original_sg_symbol_H-M 'C 2/c'
_cod_database_code 2235837
_cod_database_fobs_code 2235837

loop_
_symmetry_equiv_pos_as_xyz
'x, y, z'
'-x, y, -z+1/2'
'x+1/2, y+1/2, z'
'-x+1/2, y+1/2, -z+1/2'
'-x, -y, -z'
'x, -y, z-1/2'
'-x+1/2, -y+1/2, -z'
'x+1/2, -y+1/2, z-1/2'

loop_
_atom_site_type_symbol
_atom_site_label
_atom_site_fract_x
_atom_site_fract_y
_atom_site_fract_z
_atom_site_U_iso_or_equiv
_atom_site_adp_type
_atom_site_calc_flag
_atom_site_refinement_flags
_atom_site_occupancy
_atom_site_symmetry_multiplicity
_atom_site_disorder_assembly
_atom_site_disorder_group
S S1 0.08715(2) 0.28171(4) 0.23891(2) 0.05409(17) Uani d . 1 1 . .
N N1 0.11945(7) 0.33435(13) 0.38845(7) 0.0413(3) Uani d . 1 1 . .
N N2 0.10327(8) 0.11543(14) 0.35822(9) 0.0532(4) Uani d . 1 1 . .
N N3 0.11921(8) 0.13061(14) 0.43546(9) 0.0526(4) Uani d . 1 1 . .
O O1A 0.10717(11) 0.1555(2) 0.10375(10) 0.0672(7) Uani d P 0.846(6) 1 A 1
O O1B 0.0543(8) 0.1948(10) 0.0738(6) 0.076(5) Uani d P 0.154(6) 1 A 2
C C1 0.10350(8) 0.23789(17) 0.33203(9) 0.0444(4) Uani d . 1 1 . .
C C2 0.12860(8) 0.26011(16) 0.45299(9) 0.0424(3) Uani d . 1 1 . .
C C3 0.14495(8) 0.31590(16) 0.53129(9) 0.0417(3) Uani d . 1 1 . .
C C4 0.13939(12) 0.19832(18) 0.58035(11) 0.0593(5) Uani d . 1 1 . .
H H4A 0.0946 0.1616 0.5565 0.071 Uiso calc R 1 1 . .
H H4B 0.1698 0.1254 0.5835 0.071 Uiso calc R 1 1 . .
C C5 0.15593(12) 0.2492(2) 0.66116(11) 0.0655(5) Uani d . 1 1 . .
H H5A 0.1524 0.1727 0.6916 0.079 Uiso calc R 1 1 . .
C C6 0.10653(11) 0.3612(2) 0.65583(11) 0.0627(5) Uani d . 1 1 . .
H H6A 0.0616 0.3249 0.6320 0.075 Uiso calc R 1 1 . .
H H6B 0.1161 0.3931 0.7067 0.075 Uiso calc R 1 1 . .
C C7 0.11237(9) 0.47934(19) 0.60849(10) 0.0529(4) Uani d . 1 1 . .
H H7A 0.0812 0.5520 0.6053 0.063 Uiso calc R 1 1 . .
C C8 0.09607(8) 0.42908(18) 0.52755(9) 0.0463(4) Uani d . 1 1 . .
H H8A 0.0990 0.5050 0.4972 0.056 Uiso calc R 1 1 . .
H H8B 0.0510 0.3938 0.5030 0.056 Uiso calc R 1 1 . .
C C9 0.21600(9) 0.3739(2) 0.57084(11) 0.0568(4) Uani d . 1 1 . .
H H9A 0.2475 0.3035 0.5738 0.068 Uiso calc R 1 1 . .
H H9B 0.2201 0.4496 0.5411 0.068 Uiso calc R 1 1 . .
C C10 0.23171(9) 0.4233(2) 0.65161(11) 0.0649(5) Uani d . 1 1 . .
H H10A 0.2770 0.4604 0.6762 0.078 Uiso calc R 1 1 . .
C C11 0.18282(10) 0.5350(2) 0.64632(11) 0.0629(5) Uani d . 1 1 . .
H H11A 0.1932 0.5681 0.6972 0.076 Uiso calc R 1 1 . .
H H11B 0.1866 0.6113 0.6167 0.076 Uiso calc R 1 1 . .
C C12 0.22647(12) 0.3049(3) 0.69881(11) 0.0755(6) Uani d . 1 1 . .
H H12A 0.2375 0.3359 0.7502 0.091 Uiso calc R 1 1 . .
H H12B 0.2575 0.2333 0.7022 0.091 Uiso calc R 1 1 . .
C C13 0.12558(8) 0.47952(16) 0.37871(9) 0.0433(4) Uani d . 1 1 . .
C C14 0.18701(10) 0.5351(2) 0.39749(12) 0.0607(5) Uani d . 1 1 . .
H H14A 0.2247 0.4800 0.4152 0.073 Uiso calc R 1 1 . .
C C15 0.19180(14) 0.6760(2) 0.38947(15) 0.0795(7) Uani d . 1 1 . .
H H15A 0.2331 0.7154 0.4022 0.095 Uiso calc R 1 1 . .
C C16 0.13615(16) 0.7570(2) 0.36300(13) 0.0793(7) Uani d . 1 1 . .
H H16A 0.1399 0.8511 0.3589 0.095 Uiso calc R 1 1 . .
C C17 0.07556(13) 0.6996(2) 0.34282(12) 0.0694(6) Uani d . 1 1 . .
H H17A 0.0379 0.7549 0.3241 0.083 Uiso calc R 1 1 . .
C C18 0.06922(10) 0.55996(19) 0.34984(10) 0.0544(4) Uani d . 1 1 . .
H H18A 0.0276 0.5210 0.3353 0.065 Uiso calc R 1 1 . .
C C19 0.07046(11) 0.1108(2) 0.19793(11) 0.0597(5) Uani d . 1 1 A .
H H19A 0.1092 0.0533 0.2248 0.072 Uiso calc R 1 1 . .
H H19B 0.0337 0.0708 0.2040 0.072 Uiso calc R 1 1 . .
C C20 0.05380(13) 0.1161(3) 0.11512(13) 0.0738(6) Uani d . 1 1 . .
H H20A 0.0389 0.0263 0.0926 0.089 Uiso calc PR 0.846(6) 1 A 1
H H20B 0.0175 0.1800 0.0894 0.089 Uiso calc PR 0.846(6) 1 A 1
H H20C 0.0797 0.0424 0.1098 0.089 Uiso d PR 0.154(6) 1 A 2
H H20D 0.0087 0.0837 0.0911 0.089 Uiso d PR 0.154(6) 1 A 2
C C21 0.08943(16) 0.1691(3) 0.02410(14) 0.0851(7) Uani d . 1 1 . .
H H21A 0.1278 0.1967 0.0183 0.128 Uiso d PR 0.846(6) 1 A 1
H H21B 0.0552 0.2370 0.0017 0.128 Uiso d PR 0.846(6) 1 A 1
H H21C 0.0735 0.0829 -0.0011 0.128 Uiso d PR 0.846(6) 1 A 1
H H21D 0.0838 0.2477 -0.0077 0.128 Uiso d PR 0.154(6) 1 A 2
H H21E 0.1359 0.1547 0.0565 0.128 Uiso d PR 0.154(6) 1 A 2
H H21F 0.0711 0.0899 -0.0075 0.128 Uiso d PR 0.154(6) 1 A 2

loop_
_atom_site_aniso_label
_atom_site_aniso_U_11
_atom_site_aniso_U_22
_atom_site_aniso_U_33
_atom_site_aniso_U_12
_atom_site_aniso_U_13
_atom_site_aniso_U_23
S1 0.0784(3) 0.0442(3) 0.0448(3) 0.00191(19) 0.0322(2) -0.00132(15)
N1 0.0540(7) 0.0328(6) 0.0422(7) 0.0010(5) 0.0260(6) 0.0000(5)
N2 0.0774(10) 0.0377(7) 0.0523(8) -0.0018(6) 0.0360(8) -0.0030(6)
N3 0.0776(10) 0.0362(7) 0.0533(8) 0.0003(6) 0.0376(8) 0.0005(6)
O1A 0.0721(14) 0.0758(13) 0.0534(10) -0.0075(10) 0.0280(10) -0.0151(8)
O1B 0.123(13) 0.055(5) 0.065(6) 0.010(6) 0.056(7) 0.022(5)
C1 0.0529(8) 0.0404(8) 0.0449(8) 0.0008(6) 0.0263(7) -0.0019(6)
C2 0.0520(8) 0.0356(8) 0.0456(8) 0.0027(6) 0.0272(7) 0.0032(6)
C3 0.0490(8) 0.0377(8) 0.0413(8) 0.0026(6) 0.0228(7) 0.0023(6)
C4 0.0881(13) 0.0434(9) 0.0560(10) 0.0048(9) 0.0408(10) 0.0079(8)
C5 0.0989(16) 0.0556(11) 0.0519(10) 0.0053(10) 0.0425(11) 0.0125(8)
C6 0.0718(12) 0.0775(13) 0.0489(10) -0.0054(10) 0.0360(9) -0.0048(9)
C7 0.0591(10) 0.0553(10) 0.0441(9) 0.0095(8) 0.0232(8) -0.0048(7)
C8 0.0502(8) 0.0471(9) 0.0409(8) 0.0059(7) 0.0198(7) -0.0012(6)
C9 0.0474(9) 0.0705(12) 0.0529(10) 0.0028(8) 0.0229(8) 0.0019(8)
C10 0.0480(9) 0.0863(14) 0.0494(10) -0.0035(9) 0.0120(8) -0.0056(9)
C11 0.0776(12) 0.0604(11) 0.0467(10) -0.0109(9) 0.0242(9) -0.0126(8)
C12 0.0768(13) 0.0928(16) 0.0453(10) 0.0270(12) 0.0172(10) 0.0131(10)
C13 0.0617(9) 0.0335(8) 0.0406(8) 0.0006(6) 0.0282(7) 0.0013(6)
C14 0.0665(11) 0.0519(10) 0.0701(12) -0.0058(8) 0.0365(10) 0.0029(8)
C15 0.1005(17) 0.0571(13) 0.0889(16) -0.0289(12) 0.0497(14) -0.0048(11)
C16 0.141(2) 0.0356(9) 0.0696(13) -0.0053(12) 0.0546(15) 0.0023(9)
C17 0.1080(17) 0.0449(10) 0.0599(11) 0.0206(11) 0.0419(12) 0.0118(8)
C18 0.0689(11) 0.0469(9) 0.0502(9) 0.0084(8) 0.0292(8) 0.0051(7)
C19 0.0726(12) 0.0502(10) 0.0541(10) -0.0017(8) 0.0264(9) -0.0092(8)
C20 0.0829(15) 0.0723(15) 0.0653(13) -0.0105(11) 0.0325(11) -0.0228(11)
C21 0.132(2) 0.0667(14) 0.0634(13) -0.0083(14) 0.0501(14) -0.0103(10)

loop_
_atom_type_symbol
_atom_type_description
_atom_type_scat_dispersion_real
_atom_type_scat_dispersion_imag
_atom_type_scat_source
C C 0.0181 0.0091 'International Tables Vol C Tables 4.2.6.8 and 6.1.1.4'
H H 0.0000 0.0000 'International Tables Vol C Tables 4.2.6.8 and 6.1.1.4'
N N 0.0311 0.0180 'International Tables Vol C Tables 4.2.6.8 and 6.1.1.4'
O O 0.0492 0.0322 'International Tables Vol C Tables 4.2.6.8 and 6.1.1.4'
S S 0.3331 0.5567 'International Tables Vol C Tables 4.2.6.8 and 6.1.1.4'

loop_
_geom_angle_atom_site_label_1
_geom_angle_atom_site_label_2
_geom_angle_atom_site_label_3
_geom_angle
C1 S1 C19 98.08(9)
C1 N1 C2 104.57(13)
C1 N1 C13 125.03(13)
C2 N1 C13 130.39(13)
C1 N2 N3 106.50(13)
C2 N3 N2 108.70(13)
C20 O1A C21 111.5(2)
C21 O1A H20C 105.5
C20 O1A H21E 146.8
H20C O1A H21E 117.0
C20 O1B C21 121.6(9)
C20 O1B H21B 152.8
N2 C1 N1 111.12(14)
N2 C1 S1 126.93(13)
N1 C1 S1 121.95(12)
N3 C2 N1 109.10(14)
N3 C2 C3 123.72(14)
N1 C2 C3 127.16(14)
C2 C3 C4 108.26(13)
C2 C3 C8 111.61(13)
C4 C3 C8 108.03(14)
C2 C3 C9 111.62(13)
C4 C3 C9 108.59(15)
C8 C3 C9 108.64(14)
C5 C4 C3 110.57(15)
C5 C4 H4A 109.5
C3 C4 H4A 109.5
C5 C4 H4B 109.5
C3 C4 H4B 109.5
H4A C4 H4B 108.1
C12 C5 C6 110.26(19)
C12 C5 C4 109.43(18)
C6 C5 C4 109.17(17)
C12 C5 H5A 109.3
C6 C5 H5A 109.3
C4 C5 H5A 109.3
C7 C6 C5 108.95(15)
C7 C6 H6A 109.9
C5 C6 H6A 109.9
C7 C6 H6B 109.9
C5 C6 H6B 109.9
H6A C6 H6B 108.3
C11 C7 C6 109.37(16)
C11 C7 C8 109.30(15)
C6 C7 C8 109.82(15)
C11 C7 H7A 109.4
C6 C7 H7A 109.4
C8 C7 H7A 109.4
C7 C8 C3 110.23(13)
C7 C8 H8A 109.6
C3 C8 H8A 109.6
C7 C8 H8B 109.6
C3 C8 H8B 109.6
H8A C8 H8B 108.1
C10 C9 C3 109.92(15)
C10 C9 H9A 109.7
C3 C9 H9A 109.7
C10 C9 H9B 109.7
C3 C9 H9B 109.7
H9A C9 H9B 108.2
C12 C10 C11 109.68(18)
C12 C10 C9 109.98(19)
C11 C10 C9 109.32(15)
C12 C10 H10A 109.3
C11 C10 H10A 109.3
C9 C10 H10A 109.3
C7 C11 C10 110.02(16)
C7 C11 H11A 109.7
C10 C11 H11A 109.7
C7 C11 H11B 109.7
C10 C11 H11B 109.7
H11A C11 H11B 108.2
C10 C12 C5 109.14(16)
C10 C12 H12A 109.9
C5 C12 H12A 109.9
C10 C12 H12B 109.9
C5 C12 H12B 109.9
H12A C12 H12B 108.3
C14 C13 C18 120.99(16)
C14 C13 N1 119.80(15)
C18 C13 N1 119.21(15)
C13 C14 C15 118.7(2)
C13 C14 H14A 120.7
C15 C14 H14A 120.7
C16 C15 C14 120.5(2)
C16 C15 H15A 119.7
C14 C15 H15A 119.7
C17 C16 C15 120.0(2)
C17 C16 H16A 120.0
C15 C16 H16A 120.0
C16 C17 C18 120.8(2)
C16 C17 H17A 119.6
C18 C17 H17A 119.6
C13 C18 C17 119.01(19)
C13 C18 H18A 120.5
C17 C18 H18A 120.5
C20 C19 S1 110.44(15)
C20 C19 H19A 109.6
S1 C19 H19A 109.6
C20 C19 H19B 109.6
S1 C19 H19B 109.6
H19A C19 H19B 108.1
O1B C20 O1A 52.9(7)
O1B C20 C19 136.8(6)
O1A C20 C19 112.00(19)
O1B C20 H20A 114.0
O1A C20 H20A 109.2
C19 C20 H20A 109.2
O1B C20 H20B 57.4
O1A C20 H20B 109.2
C19 C20 H20B 109.2
H20A C20 H20B 107.9
O1B C20 H20C 103.5
O1A C20 H20C 64.8
C19 C20 H20C 102.9
H20A C20 H20C 51.4
H20B C20 H20C 146.7
O1B C20 H20D 103.0
O1A C20 H20D 145.4
C19 C20 H20D 102.4
H20A C20 H20D 53.6
H20B C20 H20D 60.0
H20C C20 H20D 105.0
O1A C21 H21A 109.3
O1B C21 H21A 141.5
O1A C21 H21B 109.6
O1B C21 H21B 68.7
H21A C21 H21B 109.5
O1A C21 H21C 109.6
O1B C21 H21C 106.9
H21A C21 H21C 109.5
H21B C21 H21C 109.5
O1A C21 H21D 132.2
O1B C21 H21D 109.1
H21A C21 H21D 64.1
H21B C21 H21D 46.1
H21C C21 H21D 117.2
O1A C21 H21E 65.1
O1B C21 H21E 109.0
H21A C21 H21E 49.2
H21B C21 H21E 144.7
H21C C21 H21E 104.8
H21D C21 H21E 109.5
O1A C21 H21F 117.1
O1B C21 H21F 110.3
H21A C21 H21F 107.4
H21B C21 H21F 103.8
H21D C21 H21F 109.5
H21E C21 H21F 109.5

loop_
_geom_bond_atom_site_label_1
_geom_bond_atom_site_label_2
_geom_bond_distance
S1 C1 1.7418(17)
S1 C19 1.8161(19)
N1 C1 1.370(2)
N1 C2 1.389(2)
N1 C13 1.4450(19)
N2 C1 1.302(2)
N2 N3 1.395(2)
N3 C2 1.302(2)
O1A C20 1.371(3)
O1A C21 1.430(3)
O1B C20 1.119(9)
O1B C21 1.524(11)
C2 C3 1.507(2)
C3 C4 1.537(2)
C3 C8 1.538(2)
C3 C9 1.538(2)
C4 C5 1.534(3)
C4 H4A 0.9700
C4 H4B 0.9700
C5 C12 1.520(3)
C5 C6 1.530(3)
C5 H5A 0.9800
C6 C7 1.522(3)
C6 H6A 0.9700
C6 H6B 0.9700
C7 C11 1.518(3)
C7 C8 1.536(2)
C7 H7A 0.9800
C8 H8A 0.9700
C8 H8B 0.9700
C9 C10 1.534(3)
C9 H9A 0.9700
C9 H9B 0.9700
C10 C12 1.517(3)
C10 C11 1.519(3)
C10 H10A 0.9800
C11 H11A 0.9700
C11 H11B 0.9700
C12 H12A 0.9700
C12 H12B 0.9700
C13 C14 1.374(3)
C13 C18 1.379(2)
C14 C15 1.394(3)
C14 H14A 0.9300
C15 C16 1.371(4)
C15 H15A 0.9300
C16 C17 1.359(4)
C16 H16A 0.9300
C17 C18 1.384(3)
C17 H17A 0.9300
C18 H18A 0.9300
C19 C20 1.491(3)
C19 H19A 0.9700
C19 H19B 0.9700
C20 H20A 0.9700
C20 H20B 0.9700
C20 H20C 0.9601
C20 H20D 0.9599
C21 H21A 0.9599
C21 H21B 0.9600
C21 H21C 0.9600
C21 H21D 0.9600
C21 H21E 0.9598
C21 H21F 0.9600

loop_
_geom_torsion_atom_site_label_1
_geom_torsion_atom_site_label_2
_geom_torsion_atom_site_label_3
_geom_torsion_atom_site_label_4
_geom_torsion
C1 N2 N3 C2 -0.2(2)
N3 N2 C1 N1 0.5(2)
N3 N2 C1 S1 179.88(13)
C2 N1 C1 N2 -0.63(18)
C13 N1 C1 N2 178.41(15)
C2 N1 C1 S1 179.98(12)
C13 N1 C1 S1 -1.0(2)
C19 S1 C1 N2 0.81(19)
C19 S1 C1 N1 -179.90(14)
N2 N3 C2 N1 -0.18(19)
N2 N3 C2 C3 178.35(15)
C1 N1 C2 N3 0.48(17)
C13 N1 C2 N3 -178.49(16)
C1 N1 C2 C3 -177.99(15)
C13 N1 C2 C3 3.0(3)
N3 C2 C3 C4 -7.1(2)
N1 C2 C3 C4 171.18(16)
N3 C2 C3 C8 -125.84(17)
N1 C2 C3 C8 52.4(2)
N3 C2 C3 C9 112.38(18)
N1 C2 C3 C9 -69.4(2)
C2 C3 C4 C5 179.69(16)
C8 C3 C4 C5 -59.3(2)
C9 C3 C4 C5 58.3(2)
C3 C4 C5 C12 -60.0(2)
C3 C4 C5 C6 60.8(2)
C12 C5 C6 C7 59.8(2)
C4 C5 C6 C7 -60.4(2)
C5 C6 C7 C11 -59.5(2)
C5 C6 C7 C8 60.5(2)
C11 C7 C8 C3 59.56(19)
C6 C7 C8 C3 -60.43(19)
C2 C3 C8 C7 177.63(14)
C4 C3 C8 C7 58.74(19)
C9 C3 C8 C7 -58.88(18)
C2 C3 C9 C10 -177.38(15)
C4 C3 C9 C10 -58.1(2)
C8 C3 C9 C10 59.14(19)
C3 C9 C10 C12 60.3(2)
C3 C9 C10 C11 -60.2(2)
C6 C7 C11 C10 60.1(2)
C8 C7 C11 C10 -60.1(2)
C12 C10 C11 C7 -60.1(2)
C9 C10 C11 C7 60.6(2)
C11 C10 C12 C5 59.3(2)
C9 C10 C12 C5 -60.9(2)
C6 C5 C12 C10 -59.7(2)
C4 C5 C12 C10 60.4(2)
C1 N1 C13 C14 -95.7(2)
C2 N1 C13 C14 83.1(2)
C1 N1 C13 C18 83.7(2)
C2 N1 C13 C18 -97.5(2)
C18 C13 C14 C15 2.3(3)
N1 C13 C14 C15 -178.32(18)
C13 C14 C15 C16 -0.3(3)
C14 C15 C16 C17 -1.4(4)
C15 C16 C17 C18 1.1(3)
C14 C13 C18 C17 -2.6(3)
N1 C13 C18 C17 178.02(15)
C16 C17 C18 C13 0.9(3)
C1 S1 C19 C20 179.61(15)
C21 O1B C20 O1A 44.6(9)
C21 O1B C20 C19 127.7(7)
C21 O1A C20 O1B -43.2(7)
C21 O1A C20 C19 -176.1(2)
S1 C19 C20 O1B 8.4(12)
S1 C19 C20 O1A 67.0(2)
C20 O1A C21 O1B 34.6(6)
C20 O1B C21 O1A -49.5(9)
